data_4123439
loop_
_publ_author_name
'Ruiz Espelt, Laura'
'McPherson, Iain S.'
'Wiensch, Eric M.'
'Yoon, Tehshik P.'

_publ_section_title
;
 Enantioselective Conjugate Additions of \a-Amino Radicals via Cooperative
 Photoredox and Lewis Acid Catalysis.
;
_journal_issue 7
_journal_name_full 'Journal of the American Chemical Society'
_journal_page_first 2452
_journal_page_last 2455
_journal_paper_doi 10.1021/ja512746q
_journal_volume 137
_journal_year 2015
_chemical_absolute_configuration ad
_chemical_formula_moiety 'C12 H15 Br N O2, C8 H12 N'
_chemical_formula_sum 'C20 H27 Br N2 O2'
_chemical_formula_weight 407.34
_chemical_name_systematic
;
 ?
;
_space_group_crystal_system monoclinic
_space_group_IT_number 4
_space_group_name_Hall 'P 2yb'
_space_group_name_H-M_alt 'P 1 21 1'
_symmetry_space_group_name_Hall 'P 2yb'
_symmetry_space_group_name_H-M 'P 1 21 1'
_atom_sites_solution_hydrogens mixed
_atom_sites_solution_primary direct
_audit_creation_date 2014-06-17
_audit_creation_method
;
Olex2 1.2
(compiled 2014.05.21 svn.r2940 for OlexSys, GUI svn.r4846)
;
_cell_angle_alpha 90
_cell_angle_beta 111.35(2)
_cell_angle_gamma 90
_cell_formula_units_Z 2
_cell_length_a 11.787(4)
_cell_length_b 6.031(2)
_cell_length_c 15.094(4)
_cell_measurement_reflns_used 9976
_cell_measurement_temperature 100.0
_cell_measurement_theta_max 72.27
_cell_measurement_theta_min 3.14
_cell_volume 999.4(6)
_computing_molecular_graphics 'Olex2 (Dolomanov et al., 2009)'
_computing_publication_material 'Olex2 (Dolomanov et al., 2009)'
_computing_structure_refinement 'ShelXL (Sheldrick, 2008)'
_computing_structure_solution 'ShelXS (Sheldrick, 2008)'
_diffrn_ambient_temperature 100.0
_diffrn_measured_fraction_theta_full 0.997
_diffrn_measured_fraction_theta_max 0.995
_diffrn_measurement_device_type 'Bruker APEX-II CCD'
_diffrn_measurement_method '\f and \w scans'
_diffrn_radiation_type CuK\a
_diffrn_radiation_wavelength 1.54178
_diffrn_reflns_av_R_equivalents 0.0316
_diffrn_reflns_av_unetI/netI 0.0142
_diffrn_reflns_Laue_measured_fraction_full 0.997
_diffrn_reflns_Laue_measured_fraction_max 0.995
_diffrn_reflns_limit_h_max 14
_diffrn_reflns_limit_h_min -14
_diffrn_reflns_limit_k_max 7
_diffrn_reflns_limit_k_min -7
_diffrn_reflns_limit_l_max 18
_diffrn_reflns_limit_l_min -18
_diffrn_reflns_number 29437
_diffrn_reflns_point_group_measured_fraction_full 0.998
_diffrn_reflns_point_group_measured_fraction_max 0.996
_diffrn_reflns_theta_full 67.000
_diffrn_reflns_theta_max 72.316
_diffrn_reflns_theta_min 3.143
_diffrn_standards_number 0
_exptl_absorpt_coefficient_mu 2.915
_exptl_absorpt_correction_T_max 0.3331
_exptl_absorpt_correction_T_min 0.1818
_exptl_absorpt_correction_type multi-scan
_exptl_absorpt_process_details
'SADABS-2012/1 (Bruker,2012) was used for absorption correction. wR2(int) was 0.1025 before and 0.0336 after correction. The Ratio of minimum to maximum transmission is 0.5458. The \l/2 correction factor is 0.0015.'
_exptl_crystal_colour colourless
_exptl_crystal_colour_primary colourless
_exptl_crystal_density_diffrn 1.353
_exptl_crystal_description block
_exptl_crystal_F_000 424
_exptl_crystal_size_max 0.788
_exptl_crystal_size_mid 0.121
_exptl_crystal_size_min 0.084
_refine_diff_density_max 0.758
_refine_diff_density_min -0.699
_refine_diff_density_rms 0.054
_refine_ls_abs_structure_details
;
 Refined as an inversion twin.
;
_refine_ls_abs_structure_Flack -0.03(2)
_refine_ls_extinction_method none
_refine_ls_goodness_of_fit_ref 1.085
_refine_ls_hydrogen_treatment mixed
_refine_ls_matrix_type full
_refine_ls_number_parameters 230
_refine_ls_number_reflns 3904
_refine_ls_number_restraints 4
_refine_ls_restrained_S_all 1.084
_refine_ls_R_factor_all 0.0317
_refine_ls_R_factor_gt 0.0314
_refine_ls_shift/su_max 0.000
_refine_ls_shift/su_mean 0.000
_refine_ls_structure_factor_coef Fsqd
_refine_ls_weighting_details 'w=1/[\s^2^(Fo^2^)+(0.0480P)^2^+0.5205P] where P=(Fo^2^+2Fc^2^)/3'
_refine_ls_weighting_scheme calc
_refine_ls_wR_factor_gt 0.0850
_refine_ls_wR_factor_ref 0.0854
_reflns_Friedel_coverage 0.820
_reflns_Friedel_fraction_full 1.000
_reflns_Friedel_fraction_max 0.998
_reflns_number_gt 3875
_reflns_number_total 3904
_reflns_threshold_expression 'I > 2\s(I)'
_cod_data_source_file ja512746q_si_003.cif
_cod_data_source_block yoon36
_cod_depositor_comments 'Adding full bibliography for 4123439--4123440.cif.'
_cod_original_cell_volume 999.5(6)
_cod_database_code 4123439
_shelxl_version_number 2013-3
_shelx_space_group_comment
;
The symmetry employed for this shelxl refinement is uniquely defined
by the following loop, which should always be used as a source of
symmetry information in preference to the above space-group names.
They are only intended as comments.
;
_shelx_estimated_absorpt_t_max 0.792
_shelx_estimated_absorpt_t_min 0.207
_olex2_refinement_description
;
1. Fixed Uiso
 At 1.2 times of:
  All C(H) groups, All C(H,H) groups
 At 1.5 times of:
  All C(H,H,H) groups
2. Restrained distances
 N2-H2A \\sim N2-H2C \\sim N2-H2B
 with sigma of 0.01
3.a Ternary CH refined with riding coordinates:
 C9(H9), C19(H19)
3.b Secondary CH2 refined with riding coordinates:
 C8(H8A,H8B), C11(H11A,H11B)
3.c Aromatic/amide H refined with riding coordinates:
 C2(H2), C3(H3), C5(H5), C6(H6), C13(H13), C14(H14), C15(H15), C16(H16),
 C17(H17)
3.d Fitted hexagon refined as free rotating group:
 C1(C2,C3,C4,C5,C6)
3.e Idealised Me refined as rotating group:
 C7(H7A,H7B,H7C), C10(H10A,H10B,H10C), C20(H20A,H20B,H20C)
;
_olex2_submission_special_instructions 'No special instructions were received'

loop_
_space_group_symop_operation_xyz
'x, y, z'
'-x, y+1/2, -z'

loop_
_atom_site_label
_atom_site_type_symbol
_atom_site_fract_x
_atom_site_fract_y
_atom_site_fract_z
_atom_site_U_iso_or_equiv
_atom_site_adp_type
_atom_site_occupancy
_atom_site_site_symmetry_order
_atom_site_calc_flag
_atom_site_refinement_flags_posn
Br1 Br 0.86445(4) 0.34683(7) 0.25769(3) 0.05723(17) Uani 1 1 d .
O1 O 0.86895(18) 0.1131(3) 0.91288(15) 0.0216(4) Uani 1 1 d .
O2 O 0.82851(19) 0.3901(3) 0.80848(14) 0.0258(5) Uani 1 1 d .
N1 N 0.7238(3) -0.1584(7) 0.55057(19) 0.0449(7) Uani 1 1 d .
C1 C 0.8221(2) 0.1868(4) 0.34934(15) 0.0404(8) Uani 1 1 d .
C2 C 0.7332(2) 0.2723(3) 0.37998(15) 0.0380(8) Uani 1 1 d G
H2 H 0.6948 0.4092 0.3552 0.046 Uiso 1 1 calc R
C3 C 0.70034(18) 0.1576(4) 0.44684(15) 0.0363(8) Uani 1 1 d G
H3 H 0.6395 0.2160 0.4678 0.044 Uiso 1 1 calc R
C4 C 0.7564(2) -0.0427(4) 0.48307(14) 0.0367(8) Uani 1 1 d G
C5 C 0.8454(2) -0.1282(3) 0.45243(16) 0.0425(8) Uani 1 1 d G
H5 H 0.8837 -0.2651 0.4772 0.051 Uiso 1 1 calc R
C6 C 0.8782(2) -0.0134(4) 0.38557(17) 0.0430(8) Uani 1 1 d G
H6 H 0.9390 -0.0719 0.3646 0.052 Uiso 1 1 calc R
C7 C 0.7972(6) -0.3503(7) 0.5977(3) 0.0657(15) Uani 1 1 d .
H7A H 0.7901 -0.4666 0.5507 0.099 Uiso 1 1 calc GR
H7B H 0.7679 -0.4070 0.6464 0.099 Uiso 1 1 calc GR
H7C H 0.8826 -0.3057 0.6277 0.099 Uiso 1 1 calc GR
C8 C 0.6313(4) -0.0768(8) 0.5843(2) 0.0474(10) Uani 1 1 d .
H8A H 0.6006 -0.2034 0.6109 0.057 Uiso 1 1 calc R
H8B H 0.5623 -0.0202 0.5290 0.057 Uiso 1 1 calc R
C9 C 0.6713(3) 0.1074(6) 0.6601(2) 0.0344(8) Uani 1 1 d .
H9 H 0.7025 0.2357 0.6337 0.041 Uiso 1 1 calc R
C10 C 0.5626(3) 0.1842(8) 0.6833(3) 0.0451(9) Uani 1 1 d .
H10A H 0.4968 0.2294 0.6247 0.068 Uiso 1 1 calc GR
H10B H 0.5866 0.3102 0.7272 0.068 Uiso 1 1 calc GR
H10C H 0.5344 0.0625 0.7131 0.068 Uiso 1 1 calc GR
C11 C 0.7740(3) 0.0222(5) 0.7487(2) 0.0286(6) Uani 1 1 d .
H11A H 0.7432 -0.1065 0.7739 0.034 Uiso 1 1 calc R
H11B H 0.8410 -0.0315 0.7294 0.034 Uiso 1 1 calc R
C12 C 0.8263(2) 0.1905(5) 0.8288(2) 0.0205(5) Uani 1 1 d .
N2 N 0.8926(2) 0.6699(4) 0.96177(17) 0.0191(5) Uani 1 1 d .
H2A H 0.877(3) 0.793(4) 0.941(2) 0.016(8) Uiso 1 1 d .
H2B H 0.964(2) 0.679(6) 0.994(2) 0.013(7) Uiso 1 1 d .
H2C H 0.874(4) 0.585(6) 0.918(2) 0.024(10) Uiso 1 1 d .
C13 C 0.6208(3) 0.7445(5) 0.9055(2) 0.0248(6) Uani 1 1 d .
H13 H 0.6574 0.8827 0.9015 0.030 Uiso 1 1 calc R
C14 C 0.4986(3) 0.7079(6) 0.8518(2) 0.0281(6) Uani 1 1 d .
H14 H 0.4519 0.8216 0.8113 0.034 Uiso 1 1 calc R
C15 C 0.4445(3) 0.5072(6) 0.8570(2) 0.0303(7) Uani 1 1 d .
H15 H 0.3613 0.4823 0.8192 0.036 Uiso 1 1 calc R
C16 C 0.5119(3) 0.3429(6) 0.9172(2) 0.0309(6) Uani 1 1 d .
H16 H 0.4746 0.2061 0.9219 0.037 Uiso 1 1 calc R
C17 C 0.6346(3) 0.3782(5) 0.9709(2) 0.0267(6) Uani 1 1 d .
H17 H 0.6809 0.2648 1.0118 0.032 Uiso 1 1 calc R
C18 C 0.6896(3) 0.5782(5) 0.9650(2) 0.0230(6) Uani 1 1 d .
C19 C 0.8229(2) 0.6158(5) 1.0243(2) 0.0217(5) Uani 1 1 d .
H19 H 0.8565 0.4749 1.0589 0.026 Uiso 1 1 calc R
C20 C 0.8432(3) 0.7991(5) 1.0980(2) 0.0274(6) Uani 1 1 d .
H20A H 0.8110 0.9392 1.0657 0.041 Uiso 1 1 calc GR
H20B H 0.9305 0.8148 1.1344 0.041 Uiso 1 1 calc GR
H20C H 0.8009 0.7613 1.1411 0.041 Uiso 1 1 calc GR

loop_
_atom_site_aniso_label
_atom_site_aniso_U_11
_atom_site_aniso_U_22
_atom_site_aniso_U_33
_atom_site_aniso_U_23
_atom_site_aniso_U_13
_atom_site_aniso_U_12
Br1 0.0797(3) 0.0566(3) 0.0447(2) 0.0105(2) 0.0337(2) -0.0149(2)
O1 0.0203(9) 0.0222(10) 0.0193(9) 0.0013(8) 0.0038(7) -0.0014(7)
O2 0.0319(10) 0.0225(11) 0.0207(9) 0.0029(8) 0.0067(8) -0.0033(8)
N1 0.0634(18) 0.0488(17) 0.0225(12) -0.0031(16) 0.0156(12) -0.0228(18)
C1 0.053(2) 0.044(2) 0.0245(15) 0.0065(15) 0.0138(14) -0.0160(17)
C2 0.0387(16) 0.048(2) 0.0214(15) 0.0034(13) 0.0033(13) -0.0051(15)
C3 0.0321(15) 0.051(2) 0.0203(14) 0.0009(15) 0.0034(12) -0.0060(15)
C4 0.0456(18) 0.0393(18) 0.0215(14) -0.0025(14) 0.0078(14) -0.0182(16)
C5 0.060(2) 0.0334(19) 0.0331(16) -0.0019(16) 0.0162(15) -0.0090(18)
C6 0.054(2) 0.042(2) 0.0393(19) -0.0007(16) 0.0242(17) -0.0074(17)
C7 0.144(5) 0.0252(18) 0.043(2) -0.0031(16) 0.052(3) -0.014(2)
C8 0.052(2) 0.064(3) 0.0231(16) -0.0042(16) 0.0112(15) -0.0320(19)
C9 0.0324(15) 0.0463(19) 0.0203(14) 0.0013(14) 0.0046(12) -0.0179(15)
C10 0.0292(16) 0.069(3) 0.0302(17) 0.0107(18) 0.0024(13) -0.0036(17)
C11 0.0311(15) 0.0301(16) 0.0229(14) -0.0043(12) 0.0077(12) -0.0083(12)
C12 0.0158(11) 0.0239(13) 0.0207(13) -0.0020(11) 0.0054(9) -0.0011(10)
N2 0.0164(10) 0.0181(11) 0.0205(12) 0.0016(10) 0.0040(9) 0.0005(9)
C13 0.0216(13) 0.0248(14) 0.0278(15) 0.0042(12) 0.0088(11) -0.0007(11)
C14 0.0208(13) 0.0326(16) 0.0297(15) 0.0060(13) 0.0078(11) 0.0022(12)
C15 0.0212(13) 0.0360(17) 0.0340(17) 0.0000(13) 0.0105(12) -0.0028(12)
C16 0.0297(14) 0.0268(14) 0.0415(16) 0.0021(16) 0.0191(12) -0.0042(14)
C17 0.0261(13) 0.0226(15) 0.0354(14) 0.0066(13) 0.0162(11) 0.0051(12)
C18 0.0226(13) 0.0242(14) 0.0249(14) 0.0021(12) 0.0119(11) 0.0019(11)
C19 0.0199(12) 0.0223(13) 0.0229(13) 0.0050(11) 0.0076(10) 0.0038(10)
C20 0.0261(13) 0.0309(17) 0.0249(14) -0.0002(12) 0.0087(11) 0.0056(12)

loop_
_atom_type_symbol
_atom_type_description
_atom_type_scat_dispersion_real
_atom_type_scat_dispersion_imag
_atom_type_scat_source
C C 0.0181 0.0091 'International Tables Vol C Tables 4.2.6.8 and 6.1.1.4'
H H 0.0000 0.0000 'International Tables Vol C Tables 4.2.6.8 and 6.1.1.4'
N N 0.0311 0.0180 'International Tables Vol C Tables 4.2.6.8 and 6.1.1.4'
O O 0.0492 0.0322 'International Tables Vol C Tables 4.2.6.8 and 6.1.1.4'
Br Br -0.6763 1.2805 'International Tables Vol C Tables 4.2.6.8 and 6.1.1.4'

loop_
_geom_angle_atom_site_label_1
_geom_angle_atom_site_label_2
_geom_angle_atom_site_label_3
_geom_angle
C4 N1 C7 118.5(3)
C4 N1 C8 121.9(4)
C8 N1 C7 119.0(3)
C2 C1 Br1 118.98(13)
C2 C1 C6 120.0
C6 C1 Br1 121.02(13)
C1 C2 H2 120.0
C3 C2 C1 120.0
C3 C2 H2 120.0
C2 C3 H3 120.0
C4 C3 C2 120.0
C4 C3 H3 120.0
C3 C4 N1 120.1(2)
C3 C4 C5 120.0
C5 C4 N1 119.9(2)
C4 C5 H5 120.0
C6 C5 C4 120.0
C6 C5 H5 120.0
C1 C6 H6 120.0
C5 C6 C1 120.0
C5 C6 H6 120.0
N1 C7 H7A 109.5
N1 C7 H7B 109.5
N1 C7 H7C 109.5
H7A C7 H7B 109.5
H7A C7 H7C 109.5
H7B C7 H7C 109.5
N1 C8 H8A 108.3
N1 C8 H8B 108.3
N1 C8 C9 116.1(3)
H8A C8 H8B 107.4
C9 C8 H8A 108.3
C9 C8 H8B 108.3
C8 C9 H9 108.6
C10 C9 C8 109.6(3)
C10 C9 H9 108.6
C10 C9 C11 111.5(3)
C11 C9 C8 109.8(3)
C11 C9 H9 108.6
C9 C10 H10A 109.5
C9 C10 H10B 109.5
C9 C10 H10C 109.5
H10A C10 H10B 109.5
H10A C10 H10C 109.5
H10B C10 H10C 109.5
C9 C11 H11A 108.4
C9 C11 H11B 108.4
H11A C11 H11B 107.4
C12 C11 C9 115.6(3)
C12 C11 H11A 108.4
C12 C11 H11B 108.4
O1 C12 C11 116.5(3)
O2 C12 O1 124.4(3)
O2 C12 C11 119.1(3)
H2A N2 H2B 102(3)
H2A N2 H2C 108(4)
H2B N2 H2C 117(4)
C19 N2 H2A 111(2)
C19 N2 H2B 109(2)
C19 N2 H2C 110(3)
C14 C13 H13 120.1
C14 C13 C18 119.9(3)
C18 C13 H13 120.1
C13 C14 H14 119.7
C15 C14 C13 120.5(3)
C15 C14 H14 119.7
C14 C15 H15 120.1
C14 C15 C16 119.8(3)
C16 C15 H15 120.1
C15 C16 H16 120.0
C15 C16 C17 119.9(3)
C17 C16 H16 120.0
C16 C17 H17 119.8
C18 C17 C16 120.4(3)
C18 C17 H17 119.8
C13 C18 C19 120.5(3)
C17 C18 C13 119.5(3)
C17 C18 C19 120.0(3)
N2 C19 C18 110.4(2)
N2 C19 H19 108.0
N2 C19 C20 109.0(2)
C18 C19 H19 108.0
C18 C19 C20 113.2(2)
C20 C19 H19 108.0
C19 C20 H20A 109.5
C19 C20 H20B 109.5
C19 C20 H20C 109.5
H20A C20 H20B 109.5
H20A C20 H20C 109.5
H20B C20 H20C 109.5

loop_
_geom_bond_atom_site_label_1
_geom_bond_atom_site_label_2
_geom_bond_distance
Br1 C1 1.8964(16)
O1 C12 1.272(4)
O2 C12 1.245(4)
N1 C4 1.400(3)
N1 C7 1.465(7)
N1 C8 1.447(6)
C1 C2 1.3900
C1 C6 1.3900
C2 H2 0.9500
C2 C3 1.3900
C3 H3 0.9500
C3 C4 1.3900
C4 C5 1.3900
C5 H5 0.9500
C5 C6 1.3900
C6 H6 0.9500
C7 H7A 0.9800
C7 H7B 0.9800
C7 H7C 0.9800
C8 H8A 0.9900
C8 H8B 0.9900
C8 C9 1.540(5)
C9 H9 1.0000
C9 C10 1.518(5)
C9 C11 1.529(4)
C10 H10A 0.9800
C10 H10B 0.9800
C10 H10C 0.9800
C11 H11A 0.9900
C11 H11B 0.9900
C11 C12 1.526(4)
N2 H2A 0.80(2)
N2 H2B 0.80(2)
N2 H2C 0.81(2)
N2 C19 1.496(4)
C13 H13 0.9500
C13 C14 1.389(4)
C13 C18 1.393(4)
C14 H14 0.9500
C14 C15 1.384(5)
C15 H15 0.9500
C15 C16 1.384(5)
C16 H16 0.9500
C16 C17 1.393(4)
C17 H17 0.9500
C17 C18 1.388(4)
C18 C19 1.516(4)
C19 H19 1.0000
C19 C20 1.523(4)
C20 H20A 0.9800
C20 H20B 0.9800
C20 H20C 0.9800

loop_
_geom_hbond_atom_site_label_D
_geom_hbond_atom_site_label_H
_geom_hbond_atom_site_label_A
_geom_hbond_distance_DH
_geom_hbond_distance_HA
_geom_hbond_distance_DA
_geom_hbond_angle_DHA
_geom_hbond_site_symmetry_A
N2 H2A O1 0.80(2) 1.97(2) 2.760(3) 168(3) 1_565
N2 H2B O1 0.80(2) 2.00(2) 2.779(3) 163(3) 2_757
N2 H2C O2 0.81(2) 1.93(2) 2.738(3) 178(4) .

loop_
_geom_torsion_atom_site_label_1
_geom_torsion_atom_site_label_2
_geom_torsion_atom_site_label_3
_geom_torsion_atom_site_label_4
_geom_torsion
Br1 C1 C2 C3 179.76(18)
Br1 C1 C6 C5 -179.75(18)
N1 C4 C5 C6 -179.8(2)
N1 C8 C9 C10 176.5(3)
N1 C8 C9 C11 -60.7(4)
C1 C2 C3 C4 0.0
C2 C1 C6 C5 0.0
C2 C3 C4 N1 179.8(2)
C2 C3 C4 C5 0.0
C3 C4 C5 C6 0.0
C4 N1 C8 C9 -79.2(4)
C4 C5 C6 C1 0.0
C6 C1 C2 C3 0.0
C7 N1 C4 C3 -170.8(3)
C7 N1 C4 C5 9.0(4)
C7 N1 C8 C9 92.0(5)
C8 N1 C4 C3 0.5(4)
C8 N1 C4 C5 -179.7(2)
C8 C9 C11 C12 177.8(3)
C9 C11 C12 O1 150.5(3)
C9 C11 C12 O2 -31.8(4)
C10 C9 C11 C12 -60.5(4)
C13 C14 C15 C16 1.1(5)
C13 C18 C19 N2 -58.9(4)
C13 C18 C19 C20 63.6(3)
C14 C13 C18 C17 -0.8(4)
C14 C13 C18 C19 -179.7(3)
C14 C15 C16 C17 -1.4(5)
C15 C16 C17 C18 0.5(5)
C16 C17 C18 C13 0.6(4)
C16 C17 C18 C19 179.5(3)
C17 C18 C19 N2 122.2(3)
C17 C18 C19 C20 -115.3(3)
C18 C13 C14 C15 0.0(5)
